data_1517459
loop_
_publ_author_name
'Wesselbaum, Sebastian'
'Moha, Verena'
'Meuresch, Markus'
'Brosinski, Sandra'
'Thenert, Katharina M.'
'Kothe, Jens'
'Stein, Thorsten vom'
'Englert, Ulli'
'H\"olscher, Markus'
'Klankermayer, J\"urgen'
'Leitner, Walter'

_publ_section_title
;
 Hydrogenation of carbon dioxide to methanol using a homogeneous
 ruthenium--Triphos catalyst: from mechanistic investigations to
 multiphase catalysis
;
_journal_issue 1
_journal_name_full 'Chem. Sci.'
_journal_page_first 693
_journal_paper_doi 10.1039/C4SC02087A
_journal_volume 6
_journal_year 2015
_chemical_absolute_configuration rm
_chemical_formula_moiety 'C43 H42 O3 P3 Ru, C2 F6 N O4 S2, C H2 Cl2'
_chemical_formula_sum 'C46 H44 Cl2 F6 N O7 P3 Ru S2'
_chemical_formula_weight 1165.82
_chemical_name_common 'compound 4a'
_chemical_name_systematic
; 
 ? 
;
_space_group_crystal_system monoclinic
_space_group_IT_number 4
_space_group_name_Hall 'P 2yb'
_space_group_name_H-M_alt 'P 1 21 1'
_symmetry_space_group_name_Hall 'P 2yb'
_symmetry_space_group_name_H-M 'P 1 21 1'
_atom_sites_solution_hydrogens geom
_atom_sites_solution_primary direct
_atom_sites_solution_secondary difmap
_audit_creation_method SHELXL-97
_cell_angle_alpha 90.00
_cell_angle_beta 109.038(3)
_cell_angle_gamma 90.00
_cell_formula_units_Z 2
_cell_length_a 12.731(2)
_cell_length_b 15.301(3)
_cell_length_c 13.247(2)
_cell_measurement_reflns_used 1561
_cell_measurement_temperature 100(2)
_cell_measurement_theta_max 17.91
_cell_measurement_theta_min 2.34
_cell_volume 2439.3(7)
_computing_cell_refinement 'SAINT (Bruker, 2009)'
_computing_data_collection 'SMART (Bruker, 2002)'
_computing_data_reduction 'SAINT (Bruker, 2009)'
_computing_molecular_graphics 'PLATON (Spek, 2009)'
_computing_publication_material 'SHELXL-2013 (Sheldrick, 2013)'
_computing_structure_refinement 'SHELXL-2013 (Sheldrick, 2013)'
_computing_structure_solution 'SHELXS97 (Sheldrick, 2008)'
_diffrn_ambient_temperature 100(2)
_diffrn_measured_fraction_theta_full 0.997
_diffrn_measured_fraction_theta_max 0.997
_diffrn_measurement_device_type 'Bruker APEX CCD area detector'
_diffrn_measurement_method '\w scans'
_diffrn_radiation_monochromator 'multilayer optics'
_diffrn_radiation_source 'Incoatec microsource'
_diffrn_radiation_type MoK\a
_diffrn_radiation_wavelength 0.71073
_diffrn_reflns_av_R_equivalents 0.0998
_diffrn_reflns_av_sigmaI/netI 0.1087
_diffrn_reflns_limit_h_max 15
_diffrn_reflns_limit_h_min -15
_diffrn_reflns_limit_k_max 18
_diffrn_reflns_limit_k_min -18
_diffrn_reflns_limit_l_max 15
_diffrn_reflns_limit_l_min -15
_diffrn_reflns_number 26352
_diffrn_reflns_theta_full 25.14
_diffrn_reflns_theta_max 25.14
_diffrn_reflns_theta_min 1.69
_exptl_absorpt_coefficient_mu 0.689
_exptl_absorpt_correction_T_max 0.96
_exptl_absorpt_correction_T_min 0.87
_exptl_absorpt_correction_type multi-scan
_exptl_absorpt_process_details SADABS
_exptl_crystal_colour 'light yellow'
_exptl_crystal_density_diffrn 1.587
_exptl_crystal_density_method 'not measured'
_exptl_crystal_description block
_exptl_crystal_F_000 1184
_exptl_crystal_size_max 0.22
_exptl_crystal_size_mid 0.19
_exptl_crystal_size_min 0.06
_refine_diff_density_max 0.682
_refine_diff_density_min -0.423
_refine_diff_density_rms 0.092
_refine_ls_abs_structure_details 'Flack H D (1983), Acta Cryst. A39, 876-881'
_refine_ls_abs_structure_Flack -0.05(4)
_refine_ls_extinction_method none
_refine_ls_goodness_of_fit_ref 1.045
_refine_ls_hydrogen_treatment constr
_refine_ls_matrix_type full
_refine_ls_number_parameters 647
_refine_ls_number_reflns 8701
_refine_ls_number_restraints 24
_refine_ls_restrained_S_all 1.046
_refine_ls_R_factor_all 0.0838
_refine_ls_R_factor_gt 0.0571
_refine_ls_shift/su_max 0.001
_refine_ls_shift/su_mean 0.000
_refine_ls_structure_factor_coef Fsqd
_refine_ls_weighting_details 'calc w=1/[\s^2^(Fo^2^)+(0.0450P)^2^+0.0000P] where P=(Fo^2^+2Fc^2^)/3'
_refine_ls_weighting_scheme calc
_refine_ls_wR_factor_gt 0.1098
_refine_ls_wR_factor_ref 0.1212
_reflns_number_gt 6795
_reflns_number_total 8701
_reflns_threshold_expression >2sigma(I)
_cod_data_source_file c4sc02087a2.cif
_cod_data_source_block 4a
_cod_depositor_comments 'Adding full bibliography for 1517459.cif.'
_cod_original_cell_volume 2439.4(7)
_cod_database_code 1517459

loop_
_symmetry_equiv_pos_as_xyz
'x, y, z'
'-x, y+1/2, -z'

loop_
_atom_site_label
_atom_site_type_symbol
_atom_site_fract_x
_atom_site_fract_y
_atom_site_fract_z
_atom_site_U_iso_or_equiv
_atom_site_adp_type
_atom_site_occupancy
_atom_site_symmetry_multiplicity
_atom_site_calc_flag
_atom_site_refinement_flags
_atom_site_disorder_assembly
_atom_site_disorder_group
Ru1 Ru 0.83760(4) 0.11541(4) 0.69810(4) 0.02236(13) Uani 1 1 d . . .
P1 P 0.79028(15) 0.17895(13) 0.82996(15) 0.0280(4) Uani 1 1 d . . .
P2 P 0.65900(14) 0.07330(12) 0.62707(14) 0.0228(4) Uani 1 1 d . . .
P3 P 0.78957(14) 0.24008(12) 0.60328(15) 0.0281(4) Uani 1 1 d . . .
S2 S 0.74413(15) 0.52287(13) 0.01194(17) 0.0354(5) Uani 1 1 d . A .
O4 O 0.8464(4) 0.5293(4) 0.0963(5) 0.0561(18) Uani 1 1 d . . .
O2 O 0.9115(4) 0.0303(3) 0.6045(4) 0.0318(12) Uani 1 1 d . . .
O1 O 0.9025(4) -0.0123(3) 0.7589(4) 0.0290(11) Uani 1 1 d . . .
N1 N 0.6576(5) 0.5958(4) 0.0054(5) 0.0390(17) Uani 1 1 d D . .
O5 O 0.7483(4) 0.5004(4) -0.0921(4) 0.0434(14) Uani 1 1 d . . .
F2 F 0.7375(4) 0.3591(3) 0.0606(4) 0.0585(14) Uani 1 1 d . A .
F3 F 0.5792(4) 0.4140(4) -0.0259(5) 0.0759(18) Uani 1 1 d . A .
F1 F 0.6574(6) 0.4457(4) 0.1401(5) 0.091(2) Uani 1 1 d . A .
Cl1 Cl 0.7171(2) 0.49065(17) 0.4080(2) 0.0663(7) Uani 1 1 d . . .
Cl2 Cl 0.7954(2) 0.65766(17) 0.5027(2) 0.0729(8) Uani 1 1 d . . .
O3 O 1.0148(4) 0.1492(3) 0.7698(4) 0.0376(14) Uani 1 1 d . . .
C1 C 0.4936(6) 0.3002(5) 0.6586(6) 0.038(2) Uani 1 1 d . . .
H1A H 0.4398 0.2903 0.5874 0.058 Uiso 1 1 calc R . .
H1B H 0.5139 0.3622 0.6669 0.058 Uiso 1 1 calc R . .
H1C H 0.4605 0.2834 0.7130 0.058 Uiso 1 1 calc R . .
C2 C 0.5982(5) 0.2448(5) 0.6721(6) 0.0306(19) Uani 1 1 d . . .
C3 C 0.6452(6) 0.2732(5) 0.5826(6) 0.0341(19) Uani 1 1 d . . .
H3A H 0.6404 0.3376 0.5760 0.041 Uiso 1 1 calc R . .
H3B H 0.5973 0.2482 0.5141 0.041 Uiso 1 1 calc R . .
C4 C 0.6808(6) 0.2623(5) 0.7844(5) 0.0371(19) Uani 1 1 d . . .
H4A H 0.6393 0.2652 0.8358 0.045 Uiso 1 1 calc R . .
H4B H 0.7161 0.3200 0.7845 0.045 Uiso 1 1 calc R . .
C5 C 0.5620(5) 0.1488(5) 0.6583(6) 0.0338(19) Uani 1 1 d . . .
H5A H 0.4895 0.1451 0.6005 0.041 Uiso 1 1 calc R . .
H5B H 0.5503 0.1289 0.7250 0.041 Uiso 1 1 calc R . .
C6 C 0.9043(5) 0.2300(5) 0.9334(6) 0.0318(17) Uani 1 1 d . . .
C7 C 0.9148(6) 0.3203(5) 0.9499(6) 0.0310(18) Uani 1 1 d . . .
H7 H 0.8617 0.3587 0.9041 0.037 Uiso 1 1 calc R . .
C8 C 1.0025(6) 0.3538(5) 1.0331(6) 0.039(2) Uani 1 1 d . . .
H8 H 1.0075 0.4152 1.0443 0.047 Uiso 1 1 calc R . .
C9 C 1.0816(7) 0.3012(5) 1.0991(6) 0.044(2) Uani 1 1 d . . .
H9 H 1.1410 0.3251 1.1560 0.052 Uiso 1 1 calc R . .
C10 C 1.0733(7) 0.2122(5) 1.0811(7) 0.058(3) Uani 1 1 d . . .
H10 H 1.1286 0.1746 1.1256 0.069 Uiso 1 1 calc R . .
C11 C 0.9870(7) 0.1770(5) 1.0004(7) 0.052(3) Uani 1 1 d . . .
H11 H 0.9834 0.1156 0.9898 0.062 Uiso 1 1 calc R . .
C12 C 0.7429(5) 0.1052(6) 0.9139(5) 0.0314(17) Uani 1 1 d . . .
C13 C 0.7780(6) 0.0202(5) 0.9260(6) 0.0342(19) Uani 1 1 d . . .
H13 H 0.8241 -0.0005 0.8874 0.041 Uiso 1 1 calc R . .
C14 C 0.7478(6) -0.0363(6) 0.9931(6) 0.041(2) Uani 1 1 d . . .
H14 H 0.7733 -0.0950 1.0002 0.049 Uiso 1 1 calc R . .
C15 C 0.6803(7) -0.0076(7) 1.0501(7) 0.050(2) Uani 1 1 d . . .
H15 H 0.6584 -0.0464 1.0955 0.060 Uiso 1 1 calc R . .
C16 C 0.6466(8) 0.0758(7) 1.0402(8) 0.064(3) Uani 1 1 d . . .
H16 H 0.6002 0.0954 1.0791 0.076 Uiso 1 1 calc R . .
C17 C 0.6780(7) 0.1358(5) 0.9733(7) 0.051(2) Uani 1 1 d . . .
H17 H 0.6553 0.1952 0.9691 0.061 Uiso 1 1 calc R . .
C18 C 0.6258(6) -0.0342(4) 0.6664(6) 0.0242(17) Uani 1 1 d . . .
C19 C 0.5667(6) -0.0485(5) 0.7386(6) 0.0365(19) Uani 1 1 d . . .
H19 H 0.5382 -0.0002 0.7665 0.044 Uiso 1 1 calc R . .
C20 C 0.5504(6) -0.1319(5) 0.7685(6) 0.0370(19) Uani 1 1 d . . .
H20 H 0.5102 -0.1405 0.8168 0.044 Uiso 1 1 calc R . .
C21 C 0.5911(6) -0.2032(6) 0.7303(6) 0.040(2) Uani 1 1 d . . .
H21 H 0.5798 -0.2603 0.7529 0.048 Uiso 1 1 calc R . .
C22 C 0.6481(6) -0.1916(5) 0.6591(6) 0.0355(19) Uani 1 1 d . . .
H22 H 0.6754 -0.2406 0.6312 0.043 Uiso 1 1 calc R . .
C23 C 0.6654(6) -0.1060(5) 0.6281(6) 0.0320(18) Uani 1 1 d . . .
H23 H 0.7054 -0.0979 0.5795 0.038 Uiso 1 1 calc R . .
C24 C 0.6026(5) 0.0610(4) 0.4812(5) 0.0239(16) Uani 1 1 d . . .
C25 C 0.6757(6) 0.0453(5) 0.4248(6) 0.0300(17) Uani 1 1 d . . .
H25 H 0.7535 0.0419 0.4610 0.036 Uiso 1 1 calc R . .
C26 C 0.6334(6) 0.0348(5) 0.3148(6) 0.0308(18) Uani 1 1 d . . .
H26 H 0.6830 0.0239 0.2761 0.037 Uiso 1 1 calc R . .
C27 C 0.5220(6) 0.0397(4) 0.2611(6) 0.0323(18) Uani 1 1 d . . .
H27 H 0.4951 0.0337 0.1856 0.039 Uiso 1 1 calc R . .
C28 C 0.4496(6) 0.0530(5) 0.3154(6) 0.0327(18) Uani 1 1 d . . .
H28 H 0.3720 0.0558 0.2782 0.039 Uiso 1 1 calc R . .
C29 C 0.4897(5) 0.0626(5) 0.4267(5) 0.0317(18) Uani 1 1 d . . .
H29 H 0.4389 0.0703 0.4650 0.038 Uiso 1 1 calc R . .
C30 C 0.8758(6) 0.3368(5) 0.6577(6) 0.036(2) Uani 1 1 d . . .
C31 C 0.8343(8) 0.4126(5) 0.6890(7) 0.049(2) Uani 1 1 d . . .
H31 H 0.7569 0.4178 0.6777 0.059 Uiso 1 1 calc R . .
C32 C 0.9053(8) 0.4807(6) 0.7364(7) 0.060(3) Uani 1 1 d . . .
H32 H 0.8761 0.5327 0.7561 0.072 Uiso 1 1 calc R . .
C33 C 1.0155(9) 0.4736(6) 0.7547(7) 0.065(3) Uani 1 1 d . . .
H33 H 1.0634 0.5193 0.7912 0.078 Uiso 1 1 calc R . .
C34 C 1.0600(7) 0.4010(6) 0.7214(7) 0.053(3) Uani 1 1 d . . .
H34 H 1.1370 0.3976 0.7303 0.063 Uiso 1 1 calc R . .
C35 C 0.9866(7) 0.3316(6) 0.6735(7) 0.045(2) Uani 1 1 d . . .
H35 H 1.0156 0.2804 0.6519 0.054 Uiso 1 1 calc R . .
C36 C 0.8007(6) 0.2325(5) 0.4701(5) 0.0290(17) Uani 1 1 d . . .
C37 C 0.8919(6) 0.1904(5) 0.4565(6) 0.0292(17) Uani 1 1 d . . .
H37 H 0.9472 0.1666 0.5170 0.035 Uiso 1 1 calc R . .
C38 C 0.9039(6) 0.1824(5) 0.3580(6) 0.040(2) Uani 1 1 d . . .
H38 H 0.9693 0.1566 0.3516 0.048 Uiso 1 1 calc R . .
C39 C 0.8225(6) 0.2112(5) 0.2686(6) 0.042(2) Uani 1 1 d . . .
H39 H 0.8298 0.2036 0.2000 0.050 Uiso 1 1 calc R . .
C40 C 0.7293(7) 0.2516(5) 0.2793(6) 0.046(2) Uani 1 1 d . . .
H40 H 0.6722 0.2710 0.2173 0.055 Uiso 1 1 calc R . .
C41 C 0.7182(6) 0.2638(5) 0.3780(6) 0.0381(19) Uani 1 1 d . . .
H41 H 0.6549 0.2934 0.3842 0.046 Uiso 1 1 calc R . .
C42 C 0.9334(6) -0.0259(5) 0.6783(6) 0.0283(17) Uani 1 1 d . . .
C43 C 0.9961(8) -0.1093(6) 0.6709(8) 0.053(3) Uani 1 1 d . . .
H43A H 1.0064 -0.1448 0.7351 0.079 Uiso 1 1 calc R . .
H43B H 1.0688 -0.0942 0.6653 0.079 Uiso 1 1 calc R . .
H43C H 0.9533 -0.1427 0.6077 0.079 Uiso 1 1 calc R . .
C100 C 0.8316(9) 0.5605(8) 0.4546(11) 0.093(4) Uani 1 1 d . . .
H10A H 0.8909 0.5311 0.5124 0.112 Uiso 1 1 calc R . .
H10B H 0.8613 0.5735 0.3958 0.112 Uiso 1 1 calc R . .
C101 C 0.6759(8) 0.4326(6) 0.0490(7) 0.049(2) Uani 1 1 d . . .
S1A S 0.6810(3) 0.6943(2) 0.0455(3) 0.0357(11) Uani 0.599(5) 1 d PD A 1
O6A O 0.7886(7) 0.7293(6) 0.0585(7) 0.040(2) Uani 0.599(5) 1 d PD A 1
O7A O 0.5858(8) 0.7493(6) -0.0027(11) 0.041(3) Uani 0.599(5) 1 d PD A 1
C99A C 0.6833(9) 0.6820(7) 0.1801(13) 0.046(4) Uani 0.599(5) 1 d PD A 1
F4A F 0.6998(7) 0.7614(6) 0.2285(8) 0.074(3) Uani 0.599(5) 1 d PD A 1
F5A F 0.5889(8) 0.6519(7) 0.1874(9) 0.056(3) Uani 0.599(5) 1 d PD A 1
F6A F 0.7617(6) 0.6278(6) 0.2358(6) 0.049(2) Uani 0.599(5) 1 d PD A 1
S1B S 0.6533(4) 0.6473(3) 0.1145(5) 0.0333(16) Uani 0.401(5) 1 d PD A 2
O6B O 0.5634(13) 0.6270(15) 0.1518(14) 0.046(6) Uiso 0.401(5) 1 d PD A 2
O7B O 0.7575(14) 0.6691(15) 0.1936(15) 0.079(7) Uiso 0.401(5) 1 d PD A 2
C99B C 0.6108(15) 0.7469(13) 0.0406(14) 0.043(9) Uiso 0.401(5) 1 d PD A 2
F4B F 0.6016(12) 0.8108(10) 0.1084(12) 0.078(5) Uiso 0.401(5) 1 d PD A 2
F5B F 0.6849(12) 0.7761(10) -0.0039(13) 0.079(5) Uiso 0.401(5) 1 d PD A 2
F6B F 0.5138(12) 0.7383(9) -0.0398(11) 0.061(4) Uiso 0.401(5) 1 d PD A 2

loop_
_atom_site_aniso_label
_atom_site_aniso_U_11
_atom_site_aniso_U_22
_atom_site_aniso_U_33
_atom_site_aniso_U_23
_atom_site_aniso_U_13
_atom_site_aniso_U_12
Ru1 0.0201(2) 0.0209(3) 0.0218(3) 0.0024(3) 0.00091(19) 0.0008(3)
P1 0.0255(9) 0.0259(10) 0.0252(11) -0.0071(8) -0.0020(8) 0.0003(8)
P2 0.0232(9) 0.0226(10) 0.0195(10) -0.0009(8) 0.0025(8) 0.0014(8)
P3 0.0250(9) 0.0216(10) 0.0289(11) 0.0016(9) -0.0032(8) 0.0005(8)
S2 0.0288(10) 0.0331(12) 0.0374(13) -0.0033(9) 0.0012(9) 0.0016(8)
O4 0.037(3) 0.048(4) 0.061(4) -0.015(3) -0.015(3) 0.010(3)
O2 0.028(3) 0.036(3) 0.035(3) 0.014(3) 0.013(2) 0.009(2)
O1 0.036(3) 0.024(3) 0.028(3) 0.007(2) 0.012(2) 0.008(2)
N1 0.034(3) 0.031(5) 0.044(4) -0.014(3) 0.001(3) 0.010(3)
O5 0.057(3) 0.042(3) 0.033(3) 0.003(3) 0.016(3) 0.006(3)
F2 0.073(4) 0.049(3) 0.058(3) 0.019(3) 0.027(3) 0.008(3)
F3 0.046(3) 0.069(4) 0.096(5) 0.007(4) 0.000(3) -0.021(3)
F1 0.131(6) 0.090(5) 0.086(5) 0.020(4) 0.084(5) 0.025(4)
Cl1 0.0742(16) 0.0489(14) 0.0657(17) 0.0003(13) 0.0089(13) -0.0149(13)
Cl2 0.0603(15) 0.0636(17) 0.090(2) -0.0312(16) 0.0178(14) 0.0025(13)
O3 0.020(2) 0.046(3) 0.040(3) 0.015(3) -0.000(2) 0.002(2)
C1 0.031(4) 0.034(5) 0.042(5) -0.011(4) -0.000(4) 0.014(3)
C2 0.018(3) 0.038(5) 0.029(4) -0.013(4) -0.001(3) 0.009(3)
C3 0.030(4) 0.025(4) 0.036(5) -0.006(4) -0.005(3) 0.005(3)
C4 0.033(4) 0.046(5) 0.024(4) -0.013(4) -0.003(3) 0.002(4)
C5 0.027(4) 0.041(5) 0.028(4) -0.004(4) 0.001(3) 0.005(3)
C6 0.027(4) 0.032(4) 0.031(4) 0.001(4) 0.002(3) 0.003(3)
C7 0.034(4) 0.024(4) 0.029(4) -0.008(3) 0.003(3) -0.003(3)
C8 0.045(5) 0.027(5) 0.040(5) -0.016(4) 0.007(4) -0.011(4)
C9 0.045(5) 0.043(5) 0.026(5) -0.004(4) -0.012(4) -0.012(4)
C10 0.057(6) 0.031(5) 0.053(6) 0.004(4) -0.027(5) -0.007(4)
C11 0.054(5) 0.019(4) 0.053(6) -0.014(4) -0.023(4) 0.007(4)
C12 0.031(3) 0.038(5) 0.023(4) -0.013(4) 0.005(3) -0.013(4)
C13 0.029(4) 0.049(5) 0.024(4) -0.002(4) 0.008(3) -0.003(4)
C14 0.040(5) 0.053(6) 0.024(4) 0.006(4) 0.003(4) 0.002(4)
C15 0.050(5) 0.061(6) 0.040(5) -0.006(5) 0.017(4) -0.012(5)
C16 0.060(6) 0.086(8) 0.060(7) -0.028(6) 0.041(5) -0.023(6)
C17 0.061(5) 0.036(6) 0.065(6) -0.027(5) 0.034(5) -0.017(4)
C18 0.021(4) 0.022(4) 0.025(4) -0.006(3) 0.001(3) -0.008(3)
C19 0.039(4) 0.041(5) 0.029(5) -0.001(4) 0.010(4) 0.001(4)
C20 0.040(5) 0.039(5) 0.034(5) 0.005(4) 0.014(4) -0.006(4)
C21 0.048(5) 0.037(5) 0.028(5) 0.000(4) 0.004(4) -0.015(4)
C22 0.041(4) 0.026(4) 0.036(5) -0.001(4) 0.007(4) -0.005(4)
C23 0.038(4) 0.032(5) 0.027(4) -0.004(4) 0.011(3) -0.002(3)
C24 0.027(4) 0.012(4) 0.027(4) 0.005(3) 0.001(3) -0.003(3)
C25 0.038(4) 0.030(4) 0.023(4) -0.004(3) 0.011(3) -0.009(3)
C26 0.043(4) 0.025(4) 0.024(4) -0.007(3) 0.011(4) -0.006(3)
C27 0.048(5) 0.023(4) 0.018(4) 0.000(3) -0.000(3) -0.008(3)
C28 0.021(4) 0.036(5) 0.028(4) -0.006(4) -0.010(3) -0.001(3)
C29 0.027(4) 0.041(5) 0.020(4) 0.004(4) -0.002(3) 0.002(3)
C30 0.029(4) 0.027(4) 0.037(5) 0.006(4) -0.009(3) -0.006(3)
C31 0.056(5) 0.028(5) 0.049(6) 0.003(4) -0.003(4) -0.010(4)
C32 0.078(7) 0.040(6) 0.041(6) 0.005(5) -0.011(5) -0.014(5)
C33 0.078(7) 0.043(6) 0.046(6) 0.002(5) -0.017(5) -0.024(5)
C34 0.038(5) 0.053(6) 0.053(6) 0.014(5) -0.006(4) -0.011(4)
C35 0.041(5) 0.026(5) 0.056(6) 0.012(4) 0.000(4) -0.009(4)
C36 0.032(4) 0.018(4) 0.027(4) 0.003(3) -0.004(3) -0.009(3)
C37 0.033(4) 0.022(4) 0.028(4) 0.007(3) 0.003(3) -0.002(3)
C38 0.036(4) 0.035(5) 0.048(5) 0.012(4) 0.011(4) -0.002(4)
C39 0.036(4) 0.054(6) 0.031(5) 0.013(4) 0.006(4) -0.007(4)
C40 0.049(5) 0.042(5) 0.029(5) 0.020(4) -0.011(4) -0.009(4)
C41 0.039(4) 0.030(4) 0.038(5) 0.011(4) 0.003(4) -0.002(4)
C42 0.028(4) 0.038(5) 0.017(4) 0.010(4) 0.005(3) 0.008(3)
C43 0.064(6) 0.045(6) 0.057(6) 0.008(5) 0.030(5) 0.036(5)
C100 0.061(7) 0.083(8) 0.143(12) -0.048(8) 0.043(7) -0.002(6)
C101 0.054(6) 0.048(6) 0.047(6) 0.012(5) 0.022(5) 0.003(5)
S1A 0.0347(18) 0.027(2) 0.050(2) 0.0054(17) 0.0195(16) -0.0009(15)
O6A 0.039(5) 0.043(6) 0.039(6) 0.007(5) 0.016(4) -0.011(4)
O7A 0.029(6) 0.036(6) 0.051(8) 0.007(6) 0.003(6) 0.012(5)
C99A 0.041(9) 0.039(10) 0.060(12) -0.012(9) 0.018(8) -0.009(8)
F4A 0.084(7) 0.064(6) 0.095(8) -0.050(6) 0.060(6) -0.030(5)
F5A 0.063(6) 0.053(7) 0.069(8) -0.004(6) 0.044(6) -0.014(5)
F6A 0.049(4) 0.059(6) 0.042(5) -0.001(5) 0.020(4) 0.003(5)
S1B 0.027(3) 0.029(3) 0.044(4) -0.000(2) 0.012(2) 0.002(2)

loop_
_atom_type_symbol
_atom_type_description
_atom_type_scat_dispersion_real
_atom_type_scat_dispersion_imag
_atom_type_scat_source
C C 0.0033 0.0016 'International Tables Vol C Tables 4.2.6.8 and 6.1.1.4'
H H 0.0000 0.0000 'International Tables Vol C Tables 4.2.6.8 and 6.1.1.4'
O O 0.0106 0.0060 'International Tables Vol C Tables 4.2.6.8 and 6.1.1.4'
P P 0.1023 0.0942 'International Tables Vol C Tables 4.2.6.8 and 6.1.1.4'
Ru Ru -1.2594 0.8363 'International Tables Vol C Tables 4.2.6.8 and 6.1.1.4'
N N 0.0061 0.0033 'International Tables Vol C Tables 4.2.6.8 and 6.1.1.4'
S S 0.1246 0.1234 'International Tables Vol C Tables 4.2.6.8 and 6.1.1.4'
Cl Cl 0.1484 0.1585 'International Tables Vol C Tables 4.2.6.8 and 6.1.1.4'
F F 0.0171 0.0103 'International Tables Vol C Tables 4.2.6.8 and 6.1.1.4'

loop_
_geom_angle_atom_site_label_1
_geom_angle_atom_site_label_2
_geom_angle_atom_site_label_3
_geom_angle
O1 Ru1 O3 80.73(18)
O1 Ru1 O2 59.81(17)
O3 Ru1 O2 79.47(19)
O1 Ru1 P1 105.51(14)
O3 Ru1 P1 93.42(14)
O2 Ru1 P1 164.37(13)
O1 Ru1 P2 96.18(13)
O3 Ru1 P2 176.90(15)
O2 Ru1 P2 98.82(13)
P1 Ru1 P2 87.62(7)
O1 Ru1 P3 165.60(13)
O3 Ru1 P3 95.47(13)
O2 Ru1 P3 105.90(13)
P1 Ru1 P3 88.53(8)
P2 Ru1 P3 87.47(7)
O1 Ru1 C42 30.01(19)
O3 Ru1 C42 77.6(2)
O2 Ru1 C42 29.83(18)
P1 Ru1 C42 135.16(17)
P2 Ru1 C42 99.59(17)
P3 Ru1 C42 135.64(17)
C6 P1 C12 98.5(3)
C6 P1 C4 106.4(3)
C12 P1 C4 105.3(4)
C6 P1 Ru1 114.9(2)
C12 P1 Ru1 115.7(3)
C4 P1 Ru1 114.3(2)
C18 P2 C5 105.6(3)
C18 P2 C24 99.3(3)
C5 P2 C24 103.9(3)
C18 P2 Ru1 115.9(2)
C5 P2 Ru1 112.8(2)
C24 P2 Ru1 117.6(2)
C36 P3 C3 105.3(3)
C36 P3 C30 101.9(3)
C3 P3 C30 106.0(3)
C36 P3 Ru1 113.1(2)
C3 P3 Ru1 113.1(3)
C30 P3 Ru1 116.2(2)
O4 S2 O5 117.5(4)
O4 S2 N1 116.6(3)
O5 S2 N1 111.5(3)
O4 S2 C101 104.0(4)
O5 S2 C101 104.6(4)
N1 S2 C101 99.9(4)
C42 O2 Ru1 89.7(4)
C42 O1 Ru1 91.1(4)
S2 N1 S1A 127.6(4)
S2 N1 S1B 121.1(4)
S1A N1 S1B 46.9(3)
C2 C1 H1A 109.5
C2 C1 H1B 109.5
H1A C1 H1B 109.5
C2 C1 H1C 109.5
H1A C1 H1C 109.5
H1B C1 H1C 109.5
C5 C2 C1 107.4(6)
C5 C2 C4 111.5(7)
C1 C2 C4 108.0(6)
C5 C2 C3 110.6(6)
C1 C2 C3 107.0(6)
C4 C2 C3 112.1(6)
C2 C3 P3 115.1(5)
C2 C3 H3A 108.5
P3 C3 H3A 108.5
C2 C3 H3B 108.5
P3 C3 H3B 108.5
H3A C3 H3B 107.5
C2 C4 P1 113.7(5)
C2 C4 H4A 108.8
P1 C4 H4A 108.8
C2 C4 H4B 108.8
P1 C4 H4B 108.8
H4A C4 H4B 107.7
C2 C5 P2 115.6(5)
C2 C5 H5A 108.4
P2 C5 H5A 108.4
C2 C5 H5B 108.4
P2 C5 H5B 108.4
H5A C5 H5B 107.4
C11 C6 C7 117.5(7)
C11 C6 P1 118.8(6)
C7 C6 P1 123.7(5)
C8 C7 C6 120.1(7)
C8 C7 H7 120.0
C6 C7 H7 120.0
C9 C8 C7 121.8(7)
C9 C8 H8 119.1
C7 C8 H8 119.1
C8 C9 C10 118.3(7)
C8 C9 H9 120.9
C10 C9 H9 120.9
C11 C10 C9 121.2(8)
C11 C10 H10 119.4
C9 C10 H10 119.4
C10 C11 C6 121.1(8)
C10 C11 H11 119.5
C6 C11 H11 119.5
C13 C12 C17 119.0(7)
C13 C12 P1 120.0(6)
C17 C12 P1 120.8(7)
C12 C13 C14 121.4(7)
C12 C13 H13 119.3
C14 C13 H13 119.3
C13 C14 C15 120.3(8)
C13 C14 H14 119.9
C15 C14 H14 119.9
C16 C15 C14 119.0(9)
C16 C15 H15 120.5
C14 C15 H15 120.5
C15 C16 C17 122.1(8)
C15 C16 H16 119.0
C17 C16 H16 119.0
C12 C17 C16 118.3(8)
C12 C17 H17 120.9
C16 C17 H17 120.9
C23 C18 C19 117.8(7)
C23 C18 P2 118.1(6)
C19 C18 P2 124.0(6)
C20 C19 C18 120.3(7)
C20 C19 H19 119.9
C18 C19 H19 119.9
C19 C20 C21 121.4(7)
C19 C20 H20 119.3
C21 C20 H20 119.3
C20 C21 C22 119.8(8)
C20 C21 H21 120.1
C22 C21 H21 120.1
C21 C22 C23 119.1(8)
C21 C22 H22 120.4
C23 C22 H22 120.4
C18 C23 C22 121.6(7)
C18 C23 H23 119.2
C22 C23 H23 119.2
C29 C24 C25 119.1(6)
C29 C24 P2 122.0(5)
C25 C24 P2 118.8(5)
C26 C25 C24 119.0(7)
C26 C25 H25 120.5
C24 C25 H25 120.5
C27 C26 C25 121.5(7)
C27 C26 H26 119.2
C25 C26 H26 119.2
C28 C27 C26 120.0(7)
C28 C27 H27 120.0
C26 C27 H27 120.0
C27 C28 C29 119.8(6)
C27 C28 H28 120.1
C29 C28 H28 120.1
C24 C29 C28 120.5(7)
C24 C29 H29 119.8
C28 C29 H29 119.8
C35 C30 C31 118.6(7)
C35 C30 P3 118.0(6)
C31 C30 P3 123.3(6)
C32 C31 C30 120.3(9)
C32 C31 H31 119.8
C30 C31 H31 119.8
C33 C32 C31 120.5(10)
C33 C32 H32 119.8
C31 C32 H32 119.8
C32 C33 C34 121.2(9)
C32 C33 H33 119.4
C34 C33 H33 119.4
C33 C34 C35 117.6(9)
C33 C34 H34 121.2
C35 C34 H34 121.2
C30 C35 C34 121.7(9)
C30 C35 H35 119.2
C34 C35 H35 119.2
C37 C36 C41 117.6(7)
C37 C36 P3 119.2(5)
C41 C36 P3 123.0(6)
C38 C37 C36 121.5(7)
C38 C37 H37 119.2
C36 C37 H37 119.2
C39 C38 C37 120.6(8)
C39 C38 H38 119.7
C37 C38 H38 119.7
C38 C39 C40 119.2(8)
C38 C39 H39 120.4
C40 C39 H39 120.4
C41 C40 C39 121.1(7)
C41 C40 H40 119.5
C39 C40 H40 119.5
C40 C41 C36 119.9(8)
C40 C41 H41 120.1
C36 C41 H41 120.1
O2 C42 O1 119.3(7)
O2 C42 C43 120.6(7)
O1 C42 C43 120.2(7)
O2 C42 Ru1 60.5(4)
O1 C42 Ru1 58.8(4)
C43 C42 Ru1 177.1(6)
C42 C43 H43A 109.5
C42 C43 H43B 109.5
H43A C43 H43B 109.5
C42 C43 H43C 109.5
H43A C43 H43C 109.5
H43B C43 H43C 109.5
Cl2 C100 Cl1 111.2(6)
Cl2 C100 H10A 109.4
Cl1 C100 H10A 109.4
Cl2 C100 H10B 109.4
Cl1 C100 H10B 109.4
H10A C100 H10B 108.0
F1 C101 F3 108.4(8)
F1 C101 F2 107.0(7)
F3 C101 F2 105.5(8)
F1 C101 S2 112.5(7)
F3 C101 S2 111.9(6)
F2 C101 S2 111.0(6)
O6A S1A O7A 117.9(6)
O6A S1A N1 117.6(5)
O7A S1A N1 111.4(5)
O6A S1A C99A 102.5(5)
O7A S1A C99A 104.0(6)
N1 S1A C99A 100.1(5)
F5A C99A F6A 106.2(11)
F5A C99A F4A 106.4(11)
F6A C99A F4A 109.0(11)
F5A C99A S1A 113.1(10)
F6A C99A S1A 112.8(9)
F4A C99A S1A 109.1(9)
O6B S1B O7B 117.0(12)
O6B S1B N1 117.2(8)
O7B S1B N1 117.4(9)
O6B S1B C99B 104.0(11)
O7B S1B C99B 104.0(12)
N1 S1B C99B 91.0(6)
F5B C99B F6B 106.2(15)
F5B C99B F4B 106.0(16)
F6B C99B F4B 109.8(16)
F5B C99B S1B 113.1(14)
F6B C99B S1B 112.5(14)
F4B C99B S1B 109.0(13)

loop_
_geom_bond_atom_site_label_1
_geom_bond_atom_site_label_2
_geom_bond_distance
Ru1 O1 2.172(5)
Ru1 O3 2.204(4)
Ru1 O2 2.209(5)
Ru1 P1 2.246(2)
Ru1 P2 2.2527(18)
Ru1 P3 2.2560(19)
Ru1 C42 2.538(7)
P1 C6 1.816(7)
P1 C12 1.820(8)
P1 C4 1.840(8)
P2 C18 1.817(7)
P2 C5 1.834(7)
P2 C24 1.838(7)
P3 C36 1.819(7)
P3 C3 1.839(7)
P3 C30 1.843(7)
S2 O4 1.416(5)
S2 O5 1.438(5)
S2 N1 1.551(6)
S2 C101 1.784(9)
O2 C42 1.262(8)
O1 C42 1.269(8)
N1 S1A 1.593(7)
N1 S1B 1.662(8)
F2 C101 1.351(10)
F3 C101 1.336(10)
F1 C101 1.317(10)
Cl1 C100 1.750(11)
Cl2 C100 1.738(10)
C1 C2 1.539(9)
C1 H1A 0.9800
C1 H1B 0.9800
C1 H1C 0.9800
C2 C5 1.533(11)
C2 C4 1.540(9)
C2 C3 1.554(11)
C3 H3A 0.9900
C3 H3B 0.9900
C4 H4A 0.9900
C4 H4B 0.9900
C5 H5A 0.9900
C5 H5B 0.9900
C6 C11 1.394(10)
C6 C7 1.398(10)
C7 C8 1.386(10)
C7 H7 0.9500
C8 C9 1.361(11)
C8 H8 0.9500
C9 C10 1.381(11)
C9 H9 0.9500
C10 C11 1.369(10)
C10 H10 0.9500
C11 H11 0.9500
C12 C13 1.368(11)
C12 C17 1.395(10)
C13 C14 1.381(11)
C13 H13 0.9500
C14 C15 1.388(11)
C14 H14 0.9500
C15 C16 1.338(13)
C15 H15 0.9500
C16 C17 1.421(12)
C16 H16 0.9500
C17 H17 0.9500
C18 C23 1.374(10)
C18 C19 1.413(10)
C19 C20 1.372(10)
C19 H19 0.9500
C20 C21 1.373(11)
C20 H20 0.9500
C21 C22 1.376(10)
C21 H21 0.9500
C22 C23 1.411(10)
C22 H22 0.9500
C23 H23 0.9500
C24 C29 1.383(9)
C24 C25 1.391(9)
C25 C26 1.388(9)
C25 H25 0.9500
C26 C27 1.366(10)
C26 H26 0.9500
C27 C28 1.358(10)
C27 H27 0.9500
C28 C29 1.402(9)
C28 H28 0.9500
C29 H29 0.9500
C30 C35 1.359(11)
C30 C31 1.393(11)
C31 C32 1.389(11)
C31 H31 0.9500
C32 C33 1.347(13)
C32 H32 0.9500
C33 C34 1.384(13)
C33 H33 0.9500
C34 C35 1.419(12)
C34 H34 0.9500
C35 H35 0.9500
C36 C37 1.390(10)
C36 C41 1.410(9)
C37 C38 1.368(10)
C37 H37 0.9500
C38 C39 1.367(10)
C38 H38 0.9500
C39 C40 1.385(11)
C39 H39 0.9500
C40 C41 1.374(11)
C40 H40 0.9500
C41 H41 0.9500
C42 C43 1.525(10)
C43 H43A 0.9800
C43 H43B 0.9800
C43 H43C 0.9800
C100 H10A 0.9900
C100 H10B 0.9900
S1A O6A 1.428(8)
S1A O7A 1.443(10)
S1A C99A 1.783(16)
C99A F5A 1.320(11)
C99A F6A 1.322(12)
C99A F4A 1.358(12)
S1B O6B 1.421(14)
S1B O7B 1.436(15)
S1B C99B 1.80(2)
C99B F5B 1.342(15)
C99B F6B 1.349(14)
C99B F4B 1.358(15)
